data_1552008
loop_
_publ_author_name
'Alasdair Formanuik'
'Ana-Maria Ariciu'
'Fabrizio Ortu'
'Reece Beekmeyer'
'Andrew Kerridge'
'Floriana Tuna'
'Eric J. L. McInnes'
'David P. Mills'

_publ_section_title
;
 Actinide covalency measured by pulsed electron paramagnetic resonance
 spectroscopy
;
_journal_name_full 'Nature Chemistry'
_journal_page_first 578
_journal_page_last 583
_journal_paper_doi 10.1038/nchem.2692
_journal_volume 9
_journal_year 2017
_chemical_formula_moiety 'C39 H63 Th'
_chemical_formula_sum 'C39 H63 Th'
_chemical_formula_weight 763.93
_space_group_crystal_system monoclinic
_space_group_IT_number 14
_space_group_name_Hall '-P 2yn'
_space_group_name_H-M_alt 'P 1 21/n 1'
_atom_sites_solution_hydrogens geom
_atom_sites_solution_primary iterative
_cell_angle_alpha 90
_cell_angle_beta 104.847(3)
_cell_angle_gamma 90
_cell_formula_units_Z 4
_cell_length_a 10.7341(3)
_cell_length_b 19.6772(6)
_cell_length_c 17.8417(5)
_cell_measurement_reflns_used 5954
_cell_measurement_temperature 150.01(11)
_cell_measurement_theta_max 28.3780
_cell_measurement_theta_min 3.5900
_cell_volume 3642.65(19)
_computing_cell_refinement
;
CrysAlisPro, Agilent Technologies,
Version 1.171.36.32 (release 02-08-2013 CrysAlis171 .NET)
(compiled Aug  2 2013,16:46:58)
;
_computing_data_collection
;
CrysAlisPro, Agilent Technologies,
Version 1.171.36.32 (release 02-08-2013 CrysAlis171 .NET)
(compiled Aug  2 2013,16:46:58)
;
_computing_data_reduction
;
CrysAlisPro, Agilent Technologies,
Version 1.171.36.32 (release 02-08-2013 CrysAlis171 .NET)
(compiled Aug  2 2013,16:46:58)
;
_computing_molecular_graphics 'Olex2 (Dolomanov et al., 2009)'
_computing_publication_material 'Olex2 (Dolomanov et al., 2009)'
_computing_structure_refinement 'ShelXL (Sheldrick, 2015)'
_computing_structure_solution
;
Superflip (Palatinus & Chapuis, 2007;Palatinus & van der Lee, 2008;
Palatinus et al., 2012)
;
_diffrn_ambient_temperature 150.01(11)
_diffrn_detector_area_resol_mean 8.0714
_diffrn_measured_fraction_theta_full 0.998
_diffrn_measured_fraction_theta_max 0.998
_diffrn_measurement_details
;
#__ type_ start__ end____ width___ exp.time_
  1 omega  -40.00   15.00   1.0000    1.0000
omega____ theta____ kappa____ phi______ frames
    -      -18.3571   57.0000 -150.0000 55
#__ type_ start__ end____ width___ exp.time_
  2 omega  -30.00   73.00   1.0000    1.0000
omega____ theta____ kappa____ phi______ frames
    -       19.4509    0.0000  -60.0000 103
#__ type_ start__ end____ width___ exp.time_
  3 omega   -7.00   61.00   1.0000    1.0000
omega____ theta____ kappa____ phi______ frames
    -       19.4509  -99.0000  -60.0000 68
;
_diffrn_measurement_device_type 'SuperNova, Single source at offset, Eos'
_diffrn_measurement_method '\w scans'
_diffrn_orient_matrix_UB_11 0.0448360000
_diffrn_orient_matrix_UB_12 -0.0109931000
_diffrn_orient_matrix_UB_13 -0.0205315000
_diffrn_orient_matrix_UB_21 -0.0070009000
_diffrn_orient_matrix_UB_22 -0.0339717000
_diffrn_orient_matrix_UB_23 0.0116478000
_diffrn_orient_matrix_UB_31 -0.0510845000
_diffrn_orient_matrix_UB_32 -0.0050661000
_diffrn_orient_matrix_UB_33 -0.0336698000
_diffrn_radiation_monochromator mirror
_diffrn_radiation_type MoK\a
_diffrn_radiation_wavelength 0.71073
_diffrn_reflns_av_R_equivalents 0.0400
_diffrn_reflns_av_unetI/netI 0.0624
_diffrn_reflns_Laue_measured_fraction_full 0.998
_diffrn_reflns_Laue_measured_fraction_max 0.998
_diffrn_reflns_limit_h_max 12
_diffrn_reflns_limit_h_min -12
_diffrn_reflns_limit_k_max 19
_diffrn_reflns_limit_k_min -23
_diffrn_reflns_limit_l_max 16
_diffrn_reflns_limit_l_min -21
_diffrn_reflns_number 14197
_diffrn_reflns_point_group_measured_fraction_full 0.998
_diffrn_reflns_point_group_measured_fraction_max 0.998
_diffrn_reflns_theta_full 25.242
_diffrn_reflns_theta_max 25.350
_diffrn_reflns_theta_min 3.323
_diffrn_source 'SuperNova (Mo) X-ray Source'
_exptl_absorpt_coefficient_mu 4.117
_exptl_absorpt_correction_T_max 1.000
_exptl_absorpt_correction_T_min 0.654
_exptl_absorpt_correction_type gaussian
_exptl_absorpt_process_details
;
CrysAlisPro, Agilent Technologies,
Version 1.171.36.32 (release 02-08-2013 CrysAlis171 .NET)
(compiled Aug  2 2013,16:46:58)
Numerical absorption correction based on gaussian integration over
			a multifaceted crystal model
;
_exptl_crystal_colour 'clear dark blue'
_exptl_crystal_colour_lustre clear
_exptl_crystal_colour_modifier dark
_exptl_crystal_colour_primary blue
_exptl_crystal_density_diffrn 1.393
_exptl_crystal_description block
_exptl_crystal_F_000 1548
_exptl_crystal_size_max 0.4787
_exptl_crystal_size_mid 0.3526
_exptl_crystal_size_min 0.3258
_refine_diff_density_max 1.358
_refine_diff_density_min -1.031
_refine_diff_density_rms 0.123
_refine_ls_extinction_coef .
_refine_ls_extinction_method none
_refine_ls_goodness_of_fit_ref 1.015
_refine_ls_hydrogen_treatment constr
_refine_ls_matrix_type full
_refine_ls_number_parameters 379
_refine_ls_number_reflns 6642
_refine_ls_number_restraints 0
_refine_ls_restrained_S_all 1.015
_refine_ls_R_factor_all 0.0480
_refine_ls_R_factor_gt 0.0358
_refine_ls_shift/su_max 0.001
_refine_ls_shift/su_mean 0.000
_refine_ls_structure_factor_coef Fsqd
_refine_ls_weighting_details 'w=1/[\s^2^(Fo^2^)+(0.0178P)^2^] where P=(Fo^2^+2Fc^2^)/3'
_refine_ls_weighting_scheme calc
_refine_ls_wR_factor_gt 0.0611
_refine_ls_wR_factor_ref 0.0652
_reflns_Friedel_coverage 0.000
_reflns_Friedel_fraction_full .
_reflns_Friedel_fraction_max .
_reflns_number_gt 5506
_reflns_number_total 6642
_reflns_threshold_expression 'I > 2\s(I)'
_cod_data_source_file 1000001.cif
_cod_data_source_block PCOD1000001
_cod_database_code 1552008
_chemical_oxdiff_formula 'C39 Th1 '
_shelx_space_group_comment
;
The symmetry employed for this shelxl refinement is uniquely defined
by the following loop, which should always be used as a source of
symmetry information in preference to the above space-group names.
They are only intended as comments.
;
_reflns_odcompleteness_completeness 99.74
_reflns_odcompleteness_iscentric 1
_reflns_odcompleteness_theta 26.32
_olex2_refinement_description
;
1. Fixed Uiso
 At 1.2 times of:
  All C(H) groups
 At 1.5 times of:
  All C(H,H,H) groups
2.a Aromatic/amide H refined with riding coordinates:
 C2(H2), C4(H4), C5(H5), C15(H15), C17(H17), C18(H18), C28(H28), C30(H30),
 C31(H31)
2.b Idealised Me refined as rotating group:
 C7(H7A,H7B,H7C), C8(H8A,H8B,H8C), C9(H9A,H9B,H9C), C11(H11A,H11B,H11C),
 C12(H12A,H12B,H12C), C13(H13A,H13B,H13C), C20(H20A,H20B,H20C), C21(H21A,H21B,
 H21C), C22(H22A,H22B,H22C), C24(H24A,H24B,H24C), C25(H25A,H25B,H25C), C26(H26A,
 H26B,H26C), C33(H33A,H33B,H33C), C34(H34A,H34B,H34C), C35(H35A,H35B,H35C),
 C37(H37A,H37B,H37C), C38(H38A,H38B,H38C), C39(H39A,H39B,H39C)
;
_shelx_shelxl_version_number 2014/7
_olex2_submission_special_instructions 'No special instructions were received'

loop_
_space_group_symop_operation_xyz
'x, y, z'
'-x+1/2, y+1/2, -z+1/2'
'-x, -y, -z'
'x-1/2, -y-1/2, z-1/2'

loop_
_atom_site_label
_atom_site_type_symbol
_atom_site_fract_x
_atom_site_fract_y
_atom_site_fract_z
_atom_site_U_iso_or_equiv
_atom_site_adp_type
_atom_site_occupancy
_atom_site_site_symmetry_order
_atom_site_calc_flag
_atom_site_refinement_flags_posn
_atom_site_refinement_flags_adp
_atom_site_refinement_flags_occupancy
_atom_site_disorder_assembly
_atom_site_disorder_group
Th1 Th 0.33078(2) 0.21058(2) 0.42365(2) 0.01584(6) Uani 1 1 d . . . . .
C1 C 0.5262(4) 0.1330(3) 0.5278(2) 0.0173(11) Uani 1 1 d . . . . .
C2 C 0.4569(4) 0.1640(3) 0.5758(2) 0.0187(11) Uani 1 1 d . . . . .
H2 H 0.4887 0.1983 0.6115 0.022 Uiso 1 1 calc R . . . .
C3 C 0.3324(4) 0.1356(3) 0.5621(2) 0.0163(11) Uani 1 1 d . . . . .
C4 C 0.3229(4) 0.0881(3) 0.5010(2) 0.0195(11) Uani 1 1 d . . . . .
H4 H 0.2504 0.0624 0.4783 0.023 Uiso 1 1 calc R . . . .
C5 C 0.4400(4) 0.0862(3) 0.4804(2) 0.0204(12) Uani 1 1 d . . . . .
H5 H 0.4584 0.0589 0.4420 0.024 Uiso 1 1 calc R . . . .
C6 C 0.6727(4) 0.1329(3) 0.5425(2) 0.0204(11) Uani 1 1 d . . . . .
C7 C 0.7229(4) 0.0853(3) 0.6114(2) 0.0296(14) Uani 1 1 d . . . . .
H7A H 0.8149 0.0814 0.6214 0.044 Uiso 1 1 calc GR . . . .
H7B H 0.6843 0.0413 0.5996 0.044 Uiso 1 1 calc GR . . . .
H7C H 0.7012 0.1034 0.6564 0.044 Uiso 1 1 calc GR . . . .
C8 C 0.7315(4) 0.2031(3) 0.5627(3) 0.0295(13) Uani 1 1 d . . . . .
H8A H 0.7028 0.2215 0.6052 0.044 Uiso 1 1 calc GR . . . .
H8B H 0.7049 0.2324 0.5185 0.044 Uiso 1 1 calc GR . . . .
H8C H 0.8237 0.1995 0.5771 0.044 Uiso 1 1 calc GR . . . .
C9 C 0.7150(4) 0.1048(3) 0.4728(2) 0.0308(14) Uani 1 1 d . . . . .
H9A H 0.8073 0.1056 0.4838 0.046 Uiso 1 1 calc GR . . . .
H9B H 0.6792 0.1323 0.4280 0.046 Uiso 1 1 calc GR . . . .
H9C H 0.6849 0.0589 0.4629 0.046 Uiso 1 1 calc GR . . . .
C10 C 0.2475(4) 0.1370(3) 0.6185(2) 0.0200(11) Uani 1 1 d . . . . .
C11 C 0.1061(4) 0.1245(3) 0.5782(3) 0.0349(15) Uani 1 1 d . . . . .
H11A H 0.0567 0.1238 0.6161 0.052 Uiso 1 1 calc GR . . . .
H11B H 0.0975 0.0816 0.5517 0.052 Uiso 1 1 calc GR . . . .
H11C H 0.0750 0.1601 0.5415 0.052 Uiso 1 1 calc GR . . . .
C12 C 0.2949(4) 0.0779(3) 0.6756(2) 0.0288(13) Uani 1 1 d . . . . .
H12A H 0.3830 0.0857 0.7032 0.043 Uiso 1 1 calc GR . . . .
H12B H 0.2886 0.0360 0.6473 0.043 Uiso 1 1 calc GR . . . .
H12C H 0.2425 0.0753 0.7118 0.043 Uiso 1 1 calc GR . . . .
C13 C 0.2607(4) 0.2022(3) 0.6649(3) 0.0312(14) Uani 1 1 d . . . . .
H13A H 0.2136 0.1982 0.7037 0.047 Uiso 1 1 calc GR . . . .
H13B H 0.2268 0.2393 0.6309 0.047 Uiso 1 1 calc GR . . . .
H13C H 0.3500 0.2103 0.6894 0.047 Uiso 1 1 calc GR . . . .
C14 C 0.4404(4) 0.3435(3) 0.4176(3) 0.0244(12) Uani 1 1 d . . . . .
C15 C 0.3050(4) 0.3532(3) 0.3921(3) 0.0238(12) Uani 1 1 d . . . . .
H15 H 0.2602 0.3647 0.3419 0.029 Uiso 1 1 calc R . . . .
C16 C 0.2481(4) 0.3425(3) 0.4552(3) 0.0227(12) Uani 1 1 d . . . . .
C17 C 0.3506(4) 0.3234(3) 0.5184(3) 0.0222(12) Uani 1 1 d . . . . .
H17 H 0.3422 0.3121 0.5675 0.027 Uiso 1 1 calc R . . . .
C18 C 0.4657(4) 0.3240(3) 0.4966(2) 0.0239(12) Uani 1 1 d . . . . .
H18 H 0.5463 0.3133 0.5286 0.029 Uiso 1 1 calc R . . . .
C19 C 0.5378(4) 0.3719(3) 0.3780(3) 0.0348(15) Uani 1 1 d . . . . .
C20 C 0.6619(5) 0.3281(4) 0.3954(3) 0.057(2) Uani 1 1 d . . . . .
H20A H 0.7168 0.3434 0.3640 0.086 Uiso 1 1 calc GR . . . .
H20B H 0.6393 0.2813 0.3837 0.086 Uiso 1 1 calc GR . . . .
H20C H 0.7064 0.3323 0.4492 0.086 Uiso 1 1 calc GR . . . .
C21 C 0.4871(5) 0.3761(3) 0.2912(3) 0.0431(17) Uani 1 1 d . . . . .
H21A H 0.4118 0.4044 0.2785 0.065 Uiso 1 1 calc GR . . . .
H21B H 0.4654 0.3314 0.2704 0.065 Uiso 1 1 calc GR . . . .
H21C H 0.5521 0.3953 0.2692 0.065 Uiso 1 1 calc GR . . . .
C22 C 0.5720(6) 0.4433(4) 0.4092(3) 0.067(2) Uani 1 1 d . . . . .
H22A H 0.6354 0.4624 0.3858 0.101 Uiso 1 1 calc GR . . . .
H22B H 0.6062 0.4415 0.4644 0.101 Uiso 1 1 calc GR . . . .
H22C H 0.4961 0.4712 0.3970 0.101 Uiso 1 1 calc GR . . . .
C23 C 0.1177(4) 0.3692(3) 0.4605(3) 0.0301(13) Uani 1 1 d . . . . .
C24 C 0.1424(6) 0.4368(3) 0.5043(4) 0.070(2) Uani 1 1 d . . . . .
H24A H 0.1785 0.4688 0.4751 0.104 Uiso 1 1 calc GR . . . .
H24B H 0.2015 0.4298 0.5541 0.104 Uiso 1 1 calc GR . . . .
H24C H 0.0626 0.4543 0.5113 0.104 Uiso 1 1 calc GR . . . .
C25 C 0.0279(4) 0.3825(3) 0.3810(3) 0.0459(17) Uani 1 1 d . . . . .
H25A H -0.0493 0.4040 0.3868 0.069 Uiso 1 1 calc GR . . . .
H25B H 0.0065 0.3402 0.3539 0.069 Uiso 1 1 calc GR . . . .
H25C H 0.0700 0.4117 0.3520 0.069 Uiso 1 1 calc GR . . . .
C26 C 0.0518(5) 0.3223(4) 0.5059(3) 0.0475(18) Uani 1 1 d . . . . .
H26A H 0.1034 0.3188 0.5584 0.071 Uiso 1 1 calc GR . . . .
H26B H 0.0417 0.2781 0.4824 0.071 Uiso 1 1 calc GR . . . .
H26C H -0.0313 0.3404 0.5057 0.071 Uiso 1 1 calc GR . . . .
C27 C 0.3081(4) 0.1545(3) 0.2726(2) 0.0209(12) Uani 1 1 d . . . . .
C28 C 0.2212(4) 0.1149(3) 0.3026(2) 0.0199(11) Uani 1 1 d . . . . .
H28 H 0.2319 0.0692 0.3160 0.024 Uiso 1 1 calc R . . . .
C29 C 0.1161(4) 0.1555(3) 0.3090(2) 0.0202(12) Uani 1 1 d . . . . .
C30 C 0.1403(4) 0.2215(3) 0.2852(2) 0.0198(12) Uani 1 1 d . . . . .
H30 H 0.0879 0.2593 0.2841 0.024 Uiso 1 1 calc R . . . .
C31 C 0.2568(4) 0.2205(3) 0.2633(2) 0.0195(11) Uani 1 1 d . . . . .
H31 H 0.2942 0.2577 0.2453 0.023 Uiso 1 1 calc R . . . .
C32 C 0.4089(4) 0.1257(3) 0.2341(2) 0.0263(13) Uani 1 1 d . . . . .
C33 C 0.5124(5) 0.1778(3) 0.2311(3) 0.0447(16) Uani 1 1 d . . . . .
H33A H 0.5744 0.1578 0.2074 0.067 Uiso 1 1 calc GR . . . .
H33B H 0.5546 0.1922 0.2828 0.067 Uiso 1 1 calc GR . . . .
H33C H 0.4733 0.2164 0.2012 0.067 Uiso 1 1 calc GR . . . .
C34 C 0.4722(5) 0.0615(3) 0.2732(3) 0.0414(16) Uani 1 1 d . . . . .
H34A H 0.5299 0.0438 0.2448 0.062 Uiso 1 1 calc GR . . . .
H34B H 0.4072 0.0283 0.2742 0.062 Uiso 1 1 calc GR . . . .
H34C H 0.5197 0.0719 0.3253 0.062 Uiso 1 1 calc GR . . . .
C35 C 0.3364(4) 0.1072(3) 0.1510(2) 0.0379(15) Uani 1 1 d . . . . .
H35A H 0.2920 0.1466 0.1256 0.057 Uiso 1 1 calc GR . . . .
H35B H 0.2752 0.0719 0.1521 0.057 Uiso 1 1 calc GR . . . .
H35C H 0.3966 0.0916 0.1232 0.057 Uiso 1 1 calc GR . . . .
C36 C -0.0150(4) 0.1286(3) 0.3136(2) 0.0223(12) Uani 1 1 d . . . . .
C37 C -0.0892(4) 0.1115(3) 0.2306(2) 0.0384(16) Uani 1 1 d . . . . .
H37A H -0.0430 0.0776 0.2099 0.058 Uiso 1 1 calc GR . . . .
H37B H -0.0983 0.1517 0.1992 0.058 Uiso 1 1 calc GR . . . .
H37C H -0.1730 0.0944 0.2305 0.058 Uiso 1 1 calc GR . . . .
C38 C -0.0044(4) 0.0638(3) 0.3622(3) 0.0362(15) Uani 1 1 d . . . . .
H38A H 0.0374 0.0740 0.4153 0.054 Uiso 1 1 calc GR . . . .
H38B H 0.0453 0.0305 0.3430 0.054 Uiso 1 1 calc GR . . . .
H38C H -0.0890 0.0461 0.3587 0.054 Uiso 1 1 calc GR . . . .
C39 C -0.0903(4) 0.1805(3) 0.3466(3) 0.0357(15) Uani 1 1 d . . . . .
H39A H -0.1738 0.1625 0.3456 0.053 Uiso 1 1 calc GR . . . .
H39B H -0.1001 0.2212 0.3159 0.053 Uiso 1 1 calc GR . . . .
H39C H -0.0449 0.1908 0.3990 0.053 Uiso 1 1 calc GR . . . .

loop_
_atom_site_aniso_label
_atom_site_aniso_U_11
_atom_site_aniso_U_22
_atom_site_aniso_U_33
_atom_site_aniso_U_23
_atom_site_aniso_U_13
_atom_site_aniso_U_12
Th1 0.01626(9) 0.01615(11) 0.01415(10) 0.00089(9) 0.00217(7) 0.00041(9)
C1 0.016(2) 0.020(3) 0.015(2) 0.005(2) 0.0035(18) -0.001(2)
C2 0.020(2) 0.020(3) 0.015(2) 0.001(2) 0.0027(19) 0.002(2)
C3 0.013(2) 0.025(3) 0.009(2) 0.002(2) 0.0002(17) 0.001(2)
C4 0.020(2) 0.020(3) 0.017(2) 0.000(2) 0.0000(19) 0.000(2)
C5 0.023(2) 0.024(3) 0.015(2) -0.001(2) 0.0056(19) -0.001(2)
C6 0.015(2) 0.023(3) 0.024(2) -0.002(2) 0.0056(19) -0.005(2)
C7 0.019(2) 0.038(4) 0.027(3) 0.004(3) -0.002(2) -0.001(3)
C8 0.021(2) 0.031(4) 0.034(3) 0.004(3) 0.002(2) -0.001(3)
C9 0.020(2) 0.046(4) 0.029(3) -0.003(3) 0.012(2) 0.001(3)
C10 0.017(2) 0.022(3) 0.021(2) 0.003(2) 0.0065(19) 0.001(2)
C11 0.024(2) 0.051(5) 0.030(3) 0.005(3) 0.009(2) -0.001(3)
C12 0.031(3) 0.031(4) 0.028(3) 0.009(3) 0.016(2) 0.007(3)
C13 0.035(3) 0.033(4) 0.033(3) -0.005(3) 0.022(2) 0.005(3)
C14 0.024(2) 0.019(3) 0.031(3) 0.000(2) 0.008(2) -0.005(2)
C15 0.024(2) 0.021(3) 0.022(3) 0.008(2) -0.003(2) -0.006(2)
C16 0.027(2) 0.015(3) 0.025(3) 0.001(2) 0.005(2) -0.002(2)
C17 0.031(3) 0.015(3) 0.019(3) -0.002(2) 0.004(2) -0.004(2)
C18 0.023(2) 0.023(3) 0.022(3) -0.002(2) -0.001(2) -0.001(2)
C19 0.028(3) 0.042(4) 0.031(3) 0.006(3) 0.002(2) -0.014(3)
C20 0.034(3) 0.073(6) 0.067(4) 0.030(4) 0.017(3) -0.003(4)
C21 0.039(3) 0.058(5) 0.033(3) 0.014(3) 0.011(2) -0.014(3)
C22 0.090(5) 0.056(6) 0.060(4) -0.001(4) 0.027(4) -0.052(5)
C23 0.028(3) 0.024(3) 0.038(3) 0.002(3) 0.008(2) 0.009(3)
C24 0.053(4) 0.041(5) 0.107(6) -0.033(4) 0.007(4) 0.021(4)
C25 0.029(3) 0.059(5) 0.049(4) 0.015(3) 0.009(3) 0.012(3)
C26 0.036(3) 0.063(5) 0.051(4) 0.004(4) 0.023(3) 0.015(3)
C27 0.021(2) 0.027(3) 0.012(2) -0.003(2) 0.0013(19) -0.002(2)
C28 0.027(2) 0.018(3) 0.013(2) 0.000(2) 0.0022(19) 0.001(2)
C29 0.022(2) 0.024(3) 0.014(2) -0.002(2) 0.0030(19) 0.000(2)
C30 0.021(2) 0.019(3) 0.016(2) 0.000(2) -0.0005(19) 0.003(2)
C31 0.025(2) 0.016(3) 0.016(2) -0.001(2) 0.0021(19) -0.003(2)
C32 0.027(3) 0.033(4) 0.018(2) -0.001(3) 0.005(2) 0.003(3)
C33 0.035(3) 0.053(5) 0.056(4) 0.001(4) 0.031(3) 0.006(3)
C34 0.045(3) 0.049(5) 0.034(3) 0.007(3) 0.016(2) 0.023(3)
C35 0.041(3) 0.048(5) 0.027(3) -0.003(3) 0.012(2) 0.007(3)
C36 0.017(2) 0.025(3) 0.023(3) -0.001(2) 0.0005(19) -0.004(2)
C37 0.027(3) 0.058(5) 0.027(3) -0.004(3) 0.001(2) -0.008(3)
C38 0.020(2) 0.039(4) 0.049(3) 0.006(3) 0.007(2) -0.011(3)
C39 0.019(2) 0.046(4) 0.043(3) 0.009(3) 0.011(2) -0.005(3)

loop_
_atom_type_symbol
_atom_type_description
_atom_type_scat_dispersion_real
_atom_type_scat_dispersion_imag
_atom_type_scat_source
C C 0.0033 0.0016 'International Tables Vol C Tables 4.2.6.8 and 6.1.1.4'
H H 0.0000 0.0000 'International Tables Vol C Tables 4.2.6.8 and 6.1.1.4'
Th Th -7.2400 8.8979 'International Tables Vol C Tables 4.2.6.8 and 6.1.1.4'

loop_
_exptl_crystal_face_index_h
_exptl_crystal_face_index_k
_exptl_crystal_face_index_l
_exptl_crystal_face_perp_dist
_exptl_oxdiff_crystal_face_indexfrac_h
_exptl_oxdiff_crystal_face_indexfrac_k
_exptl_oxdiff_crystal_face_indexfrac_l
_exptl_oxdiff_crystal_face_x
_exptl_oxdiff_crystal_face_y
_exptl_oxdiff_crystal_face_z
-7 10 -16 0.1639 -6.9980 10.0095 -15.9844 -0.0956 -0.4772 0.8450
7 -13 16 0.2288 6.9997 -13.0079 15.9810 0.1287 0.5790 -0.8298
-2 -8 -22 0.1429 -1.9911 -7.9714 -21.9995 0.4500 0.0285 0.8828
2 9 22 0.2068 1.9906 8.9709 22.0007 -0.4611 -0.0624 -0.8879
-14 8 9 0.2009 -13.9943 7.9788 8.9981 -0.8999 -0.0683 0.3715
15 -5 -1 0.2600 14.9908 -4.9891 -0.9980 0.7475 0.0529 -0.7069
12 -11 -17 0.2147 11.9986 -10.9689 -16.9986 1.0076 0.0906 0.0150
-11 11 19 0.2153 -10.9997 10.9671 18.9981 -1.0038 -0.0743 -0.1333
-7 20 15 0.2135 -7.0075 19.9686 15.0122 -0.8419 -0.4545 -0.2486
-11 -6 20 0.2070 -10.9903 -6.0248 19.9784 -0.8367 0.5143 -0.0807
-14 -7 0 0.2205 -13.9848 -7.0028 -0.0146 -0.5497 0.3356 0.7504
9 5 -23 0.1909 8.9928 5.0278 -22.9791 0.8197 -0.5014 0.2888
14 7 -11 0.2268 13.9862 7.0153 -10.9801 0.7754 -0.4641 -0.3803
-2 22 15 0.2103 -2.0126 21.9699 15.0168 -0.6401 -0.5574 -0.5141
-9 23 5 0.2054 -9.0063 22.9775 5.0194 -0.7595 -0.6591 0.1747
5 24 -11 0.1836 4.9839 24.0018 -10.9652 0.1847 -0.9780 -0.0070
0 27 -7 0.1807 -0.0143 26.9933 -6.9661 -0.1544 -0.9980 0.0985
6 24 5 0.2226 5.9811 23.9840 5.0277 -0.0987 -0.7981 -0.5963
5 17 -19 0.1587 4.9888 17.0148 -18.9693 0.4261 -0.8339 0.2976
11 18 -5 0.2308 10.9817 18.0011 -4.9720 0.3966 -0.7463 -0.4848
-6 -17 19 0.1916 -5.9880 -17.0153 18.9688 -0.4709 0.8409 -0.2466
-2 -13 22 0.1682 -1.9938 -13.0190 21.9738 -0.3974 0.7122 -0.5720
12 -15 -12 0.2070 12.0002 -14.9724 -12.0055 0.9491 0.2848 -0.1330
2 -26 7 0.1533 2.0121 -25.9929 6.9682 0.2329 0.9501 -0.2057
-7 -24 7 0.1721 -6.9818 -23.9982 6.9661 -0.1922 0.9453 0.2437
1 -19 -18 0.1497 1.0121 -18.9686 -18.0125 0.6237 0.4275 0.6509
0 -28 3 0.1263 0.0153 -27.9881 2.9669 0.2475 0.9853 0.0411

loop_
_geom_angle_atom_site_label_1
_geom_angle_atom_site_label_2
_geom_angle_atom_site_label_3
_geom_angle
_geom_angle_site_symmetry_1
_geom_angle_site_symmetry_3
C1 Th1 C3 47.63(11) . .
C1 Th1 C14 105.64(13) . .
C1 Th1 C15 131.96(13) . .
C1 Th1 C27 106.07(13) . .
C1 Th1 C28 103.24(14) . .
C1 Th1 C29 125.62(15) . .
C2 Th1 C1 28.55(12) . .
C2 Th1 C3 28.52(11) . .
C2 Th1 C14 103.17(13) . .
C2 Th1 C15 119.98(14) . .
C2 Th1 C27 132.53(14) . .
C2 Th1 C28 120.42(14) . .
C2 Th1 C29 130.87(14) . .
C3 Th1 C14 125.84(13) . .
C3 Th1 C28 102.73(14) . .
C4 Th1 C1 47.78(12) . .
C4 Th1 C2 47.13(13) . .
C4 Th1 C3 28.99(13) . .
C4 Th1 C5 29.02(12) . .
C4 Th1 C14 150.13(12) . .
C4 Th1 C15 158.58(13) . .
C4 Th1 C16 129.79(13) . .
C4 Th1 C18 122.50(13) . .
C4 Th1 C27 97.28(14) . .
C4 Th1 C28 75.39(13) . .
C4 Th1 C29 84.61(13) . .
C5 Th1 C1 29.10(13) . .
C5 Th1 C2 47.23(13) . .
C5 Th1 C3 47.80(13) . .
C5 Th1 C14 132.23(13) . .
C5 Th1 C15 160.43(12) . .
C5 Th1 C16 148.44(13) . .
C5 Th1 C18 114.33(13) . .
C5 Th1 C27 85.98(14) . .
C5 Th1 C28 75.61(13) . .
C5 Th1 C29 96.52(14) . .
C15 Th1 C3 130.65(14) . .
C15 Th1 C14 28.64(12) . .
C15 Th1 C27 102.25(14) . .
C15 Th1 C28 119.57(13) . .
C15 Th1 C29 102.14(13) . .
C16 Th1 C1 124.91(13) . .
C16 Th1 C2 101.58(13) . .
C16 Th1 C3 103.42(14) . .
C16 Th1 C14 47.96(13) . .
C16 Th1 C15 28.94(13) . .
C16 Th1 C27 125.56(14) . .
C16 Th1 C28 131.03(12) . .
C16 Th1 C29 104.52(13) . .
C17 Th1 C1 95.89(13) . .
C17 Th1 C2 74.52(14) . .
C17 Th1 C3 84.50(14) . .
C17 Th1 C4 113.49(14) . .
C17 Th1 C5 121.55(13) . .
C17 Th1 C14 47.62(14) . .
C17 Th1 C15 47.25(13) . .
C17 Th1 C16 29.06(12) . .
C17 Th1 C18 28.89(13) . .
C17 Th1 C27 149.21(15) . .
C17 Th1 C28 159.39(13) . .
C17 Th1 C29 131.30(13) . .
C17 Th1 C30 113.86(14) . .
C17 Th1 C31 122.08(14) . .
C18 Th1 C1 85.24(14) . .
C18 Th1 C2 75.54(14) . .
C18 Th1 C3 96.96(13) . .
C18 Th1 C14 28.89(12) . .
C18 Th1 C15 47.22(12) . .
C18 Th1 C16 47.94(13) . .
C18 Th1 C27 130.92(14) . .
C18 Th1 C28 159.26(13) . .
C18 Th1 C29 149.15(14) . .
C27 Th1 C3 126.26(15) . .
C27 Th1 C14 104.57(14) . .
C27 Th1 C28 28.66(12) . .
C27 Th1 C29 47.58(12) . .
C28 Th1 C14 131.14(13) . .
C29 Th1 C3 104.22(13) . .
C29 Th1 C14 125.21(13) . .
C29 Th1 C28 28.39(12) . .
C30 Th1 C1 150.19(14) . .
C30 Th1 C2 158.49(14) . .
C30 Th1 C3 130.12(13) . .
C30 Th1 C4 113.45(13) . .
C30 Th1 C5 122.35(14) . .
C30 Th1 C14 96.36(14) . .
C30 Th1 C15 74.78(14) . .
C30 Th1 C16 84.80(14) . .
C30 Th1 C18 121.81(14) . .
C30 Th1 C27 47.80(13) . .
C30 Th1 C28 47.04(14) . .
C30 Th1 C29 28.85(13) . .
C31 Th1 C1 132.51(13) . .
C31 Th1 C2 160.69(14) . .
C31 Th1 C3 149.32(14) . .
C31 Th1 C4 122.29(14) . .
C31 Th1 C5 114.74(14) . .
C31 Th1 C14 84.81(14) . .
C31 Th1 C15 74.97(14) . .
C31 Th1 C16 96.81(14) . .
C31 Th1 C18 113.70(14) . .
C31 Th1 C27 28.76(13) . .
C31 Th1 C28 47.00(14) . .
C31 Th1 C29 47.65(13) . .
C31 Th1 C30 29.24(12) . .
C2 C1 Th1 75.6(2) . .
C2 C1 C5 106.1(4) . .
C2 C1 C6 125.2(4) . .
C5 C1 Th1 72.6(2) . .
C5 C1 C6 125.9(4) . .
C6 C1 Th1 131.6(3) . .
Th1 C2 H2 114.8 . .
C1 C2 Th1 75.9(2) . .
C1 C2 H2 124.8 . .
C1 C2 C3 110.3(4) . .
C3 C2 Th1 76.4(2) . .
C3 C2 H2 124.8 . .
C2 C3 Th1 75.1(2) . .
C2 C3 C4 105.8(4) . .
C2 C3 C10 125.4(4) . .
C4 C3 Th1 72.2(2) . .
C4 C3 C10 125.6(4) . .
C10 C3 Th1 133.4(3) . .
Th1 C4 H4 112.5 . .
C3 C4 Th1 78.8(3) . .
C3 C4 H4 125.4 . .
C5 C4 Th1 75.5(3) . .
C5 C4 C3 109.1(4) . .
C5 C4 H4 125.4 . .
Th1 C5 H5 112.9 . .
C1 C5 Th1 78.3(3) . .
C1 C5 H5 125.7 . .
C4 C5 Th1 75.5(3) . .
C4 C5 C1 108.6(4) . .
C4 C5 H5 125.7 . .
C1 C6 C7 106.0(4) . .
C1 C6 C9 111.5(3) . .
C7 C6 C9 108.3(4) . .
C8 C6 C1 112.7(4) . .
C8 C6 C7 109.0(4) . .
C8 C6 C9 109.2(4) . .
C6 C7 H7A 109.5 . .
C6 C7 H7B 109.5 . .
C6 C7 H7C 109.5 . .
H7A C7 H7B 109.5 . .
H7A C7 H7C 109.5 . .
H7B C7 H7C 109.5 . .
C6 C8 H8A 109.5 . .
C6 C8 H8B 109.5 . .
C6 C8 H8C 109.5 . .
H8A C8 H8B 109.5 . .
H8A C8 H8C 109.5 . .
H8B C8 H8C 109.5 . .
C6 C9 H9A 109.5 . .
C6 C9 H9B 109.5 . .
C6 C9 H9C 109.5 . .
H9A C9 H9B 109.5 . .
H9A C9 H9C 109.5 . .
H9B C9 H9C 109.5 . .
C3 C10 C11 112.2(3) . .
C3 C10 C12 105.8(4) . .
C11 C10 C12 108.0(4) . .
C13 C10 C3 112.9(4) . .
C13 C10 C11 109.7(4) . .
C13 C10 C12 108.0(4) . .
C10 C11 H11A 109.5 . .
C10 C11 H11B 109.5 . .
C10 C11 H11C 109.5 . .
H11A C11 H11B 109.5 . .
H11A C11 H11C 109.5 . .
H11B C11 H11C 109.5 . .
C10 C12 H12A 109.5 . .
C10 C12 H12B 109.5 . .
C10 C12 H12C 109.5 . .
H12A C12 H12B 109.5 . .
H12A C12 H12C 109.5 . .
H12B C12 H12C 109.5 . .
C10 C13 H13A 109.5 . .
C10 C13 H13B 109.5 . .
C10 C13 H13C 109.5 . .
H13A C13 H13B 109.5 . .
H13A C13 H13C 109.5 . .
H13B C13 H13C 109.5 . .
C15 C14 Th1 74.9(3) . .
C15 C14 C19 125.1(4) . .
C18 C14 Th1 72.1(3) . .
C18 C14 C15 105.9(4) . .
C18 C14 C19 125.9(4) . .
C19 C14 Th1 133.7(4) . .
Th1 C15 H15 115.4 . .
C14 C15 Th1 76.5(3) . .
C14 C15 H15 125.1 . .
C14 C15 C16 109.7(4) . .
C16 C15 Th1 74.9(3) . .
C16 C15 H15 125.1 . .
C15 C16 Th1 76.1(3) . .
C15 C16 C23 125.9(4) . .
C17 C16 Th1 72.3(3) . .
C17 C16 C15 105.4(4) . .
C17 C16 C23 125.7(4) . .
C23 C16 Th1 131.7(3) . .
Th1 C17 H17 111.9 . .
C16 C17 Th1 78.7(3) . .
C16 C17 H17 125.0 . .
C18 C17 Th1 76.7(3) . .
C18 C17 C16 110.0(4) . .
C18 C17 H17 125.0 . .
Th1 C18 H18 113.3 . .
C14 C18 Th1 79.0(3) . .
C14 C18 H18 125.6 . .
C17 C18 Th1 74.4(3) . .
C17 C18 C14 108.8(4) . .
C17 C18 H18 125.6 . .
C14 C19 C20 111.3(5) . .
C14 C19 C22 107.6(5) . .
C21 C19 C14 113.0(4) . .
C21 C19 C20 107.5(5) . .
C21 C19 C22 108.3(5) . .
C22 C19 C20 109.0(5) . .
C19 C20 H20A 109.5 . .
C19 C20 H20B 109.5 . .
C19 C20 H20C 109.5 . .
H20A C20 H20B 109.5 . .
H20A C20 H20C 109.5 . .
H20B C20 H20C 109.5 . .
C19 C21 H21A 109.5 . .
C19 C21 H21B 109.5 . .
C19 C21 H21C 109.5 . .
H21A C21 H21B 109.5 . .
H21A C21 H21C 109.5 . .
H21B C21 H21C 109.5 . .
C19 C22 H22A 109.5 . .
C19 C22 H22B 109.5 . .
C19 C22 H22C 109.5 . .
H22A C22 H22B 109.5 . .
H22A C22 H22C 109.5 . .
H22B C22 H22C 109.5 . .
C16 C23 C24 106.9(4) . .
C25 C23 C16 112.0(4) . .
C25 C23 C24 108.2(5) . .
C26 C23 C16 112.7(4) . .
C26 C23 C24 107.4(5) . .
C26 C23 C25 109.5(4) . .
C23 C24 H24A 109.5 . .
C23 C24 H24B 109.5 . .
C23 C24 H24C 109.5 . .
H24A C24 H24B 109.5 . .
H24A C24 H24C 109.5 . .
H24B C24 H24C 109.5 . .
C23 C25 H25A 109.5 . .
C23 C25 H25B 109.5 . .
C23 C25 H25C 109.5 . .
H25A C25 H25B 109.5 . .
H25A C25 H25C 109.5 . .
H25B C25 H25C 109.5 . .
C23 C26 H26A 109.5 . .
C23 C26 H26B 109.5 . .
C23 C26 H26C 109.5 . .
H26A C26 H26B 109.5 . .
H26A C26 H26C 109.5 . .
H26B C26 H26C 109.5 . .
C28 C27 Th1 76.3(2) . .
C28 C27 C32 125.0(5) . .
C31 C27 Th1 72.1(3) . .
C31 C27 C28 106.1(4) . .
C31 C27 C32 126.2(5) . .
C32 C27 Th1 131.7(3) . .
Th1 C28 H28 116.1 . .
C27 C28 Th1 75.1(3) . .
C27 C28 H28 125.2 . .
C29 C28 Th1 75.5(3) . .
C29 C28 C27 109.6(4) . .
C29 C28 H28 125.2 . .
C28 C29 Th1 76.1(2) . .
C28 C29 C30 106.5(4) . .
C28 C29 C36 125.1(5) . .
C30 C29 Th1 72.0(2) . .
C30 C29 C36 125.4(4) . .
C36 C29 Th1 132.5(3) . .
Th1 C30 H30 112.5 . .
C29 C30 Th1 79.1(2) . .
C29 C30 H30 125.8 . .
C31 C30 Th1 75.0(2) . .
C31 C30 C29 108.4(5) . .
C31 C30 H30 125.8 . .
Th1 C31 H31 112.0 . .
C27 C31 Th1 79.2(2) . .
C27 C31 H31 125.3 . .
C30 C31 Th1 75.7(2) . .
C30 C31 C27 109.4(5) . .
C30 C31 H31 125.3 . .
C33 C32 C27 111.8(5) . .
C33 C32 C35 108.7(4) . .
C34 C32 C27 112.7(4) . .
C34 C32 C33 109.4(4) . .
C34 C32 C35 107.7(5) . .
C35 C32 C27 106.3(3) . .
C32 C33 H33A 109.5 . .
C32 C33 H33B 109.5 . .
C32 C33 H33C 109.5 . .
H33A C33 H33B 109.5 . .
H33A C33 H33C 109.5 . .
H33B C33 H33C 109.5 . .
C32 C34 H34A 109.5 . .
C32 C34 H34B 109.5 . .
C32 C34 H34C 109.5 . .
H34A C34 H34B 109.5 . .
H34A C34 H34C 109.5 . .
H34B C34 H34C 109.5 . .
C32 C35 H35A 109.5 . .
C32 C35 H35B 109.5 . .
C32 C35 H35C 109.5 . .
H35A C35 H35B 109.5 . .
H35A C35 H35C 109.5 . .
H35B C35 H35C 109.5 . .
C29 C36 C37 106.5(4) . .
C29 C36 C38 112.6(4) . .
C37 C36 C38 108.1(4) . .
C39 C36 C29 112.2(4) . .
C39 C36 C37 109.1(4) . .
C39 C36 C38 108.2(4) . .
C36 C37 H37A 109.5 . .
C36 C37 H37B 109.5 . .
C36 C37 H37C 109.5 . .
H37A C37 H37B 109.5 . .
H37A C37 H37C 109.5 . .
H37B C37 H37C 109.5 . .
C36 C38 H38A 109.5 . .
C36 C38 H38B 109.5 . .
C36 C38 H38C 109.5 . .
H38A C38 H38B 109.5 . .
H38A C38 H38C 109.5 . .
H38B C38 H38C 109.5 . .
C36 C39 H39A 109.5 . .
C36 C39 H39B 109.5 . .
C36 C39 H39C 109.5 . .
H39A C39 H39B 109.5 . .
H39A C39 H39C 109.5 . .
H39B C39 H39C 109.5 . .

loop_
_geom_bond_atom_site_label_1
_geom_bond_atom_site_label_2
_geom_bond_distance
_geom_bond_site_symmetry_2
Th1 C1 2.860(4) .
Th1 C2 2.856(4) .
Th1 C3 2.872(4) .
Th1 C4 2.788(5) .
Th1 C5 2.788(5) .
Th1 C14 2.881(5) .
Th1 C15 2.861(5) .
Th1 C16 2.846(5) .
Th1 C17 2.765(5) .
Th1 C18 2.794(5) .
Th1 C27 2.864(4) .
Th1 C28 2.879(4) .
Th1 C29 2.872(4) .
Th1 C30 2.783(4) .
Th1 C31 2.774(4) .
C1 C2 1.410(6) .
C1 C5 1.421(6) .
C1 C6 1.526(5) .
C2 H2 0.9300 .
C2 C3 1.411(6) .
C3 C4 1.419(6) .
C3 C10 1.521(6) .
C4 H4 0.9300 .
C4 C5 1.397(6) .
C5 H5 0.9300 .
C6 C7 1.529(6) .
C6 C8 1.522(7) .
C6 C9 1.534(6) .
C7 H7A 0.9600 .
C7 H7B 0.9600 .
C7 H7C 0.9600 .
C8 H8A 0.9600 .
C8 H8B 0.9600 .
C8 H8C 0.9600 .
C9 H9A 0.9600 .
C9 H9B 0.9600 .
C9 H9C 0.9600 .
C10 C11 1.524(6) .
C10 C12 1.544(6) .
C10 C13 1.513(7) .
C11 H11A 0.9600 .
C11 H11B 0.9600 .
C11 H11C 0.9600 .
C12 H12A 0.9600 .
C12 H12B 0.9600 .
C12 H12C 0.9600 .
C13 H13A 0.9600 .
C13 H13B 0.9600 .
C13 H13C 0.9600 .
C14 C15 1.421(6) .
C14 C18 1.418(6) .
C14 C19 1.511(7) .
C15 H15 0.9300 .
C15 C16 1.426(6) .
C16 C17 1.410(6) .
C16 C23 1.521(6) .
C17 H17 0.9300 .
C17 C18 1.387(6) .
C18 H18 0.9300 .
C19 C20 1.550(7) .
C19 C21 1.507(6) .
C19 C22 1.522(8) .
C20 H20A 0.9600 .
C20 H20B 0.9600 .
C20 H20C 0.9600 .
C21 H21A 0.9600 .
C21 H21B 0.9600 .
C21 H21C 0.9600 .
C22 H22A 0.9600 .
C22 H22B 0.9600 .
C22 H22C 0.9600 .
C23 C24 1.533(8) .
C23 C25 1.520(6) .
C23 C26 1.517(7) .
C24 H24A 0.9600 .
C24 H24B 0.9600 .
C24 H24C 0.9600 .
C25 H25A 0.9600 .
C25 H25B 0.9600 .
C25 H25C 0.9600 .
C26 H26A 0.9600 .
C26 H26B 0.9600 .
C26 H26C 0.9600 .
C27 C28 1.422(6) .
C27 C31 1.403(7) .
C27 C32 1.532(6) .
C28 H28 0.9300 .
C28 C29 1.411(6) .
C29 C30 1.411(7) .
C29 C36 1.526(6) .
C30 H30 0.9300 .
C30 C31 1.402(6) .
C31 H31 0.9300 .
C32 C33 1.523(7) .
C32 C34 1.516(7) .
C32 C35 1.531(6) .
C33 H33A 0.9600 .
C33 H33B 0.9600 .
C33 H33C 0.9600 .
C34 H34A 0.9600 .
C34 H34B 0.9600 .
C34 H34C 0.9600 .
C35 H35A 0.9600 .
C35 H35B 0.9600 .
C35 H35C 0.9600 .
C36 C37 1.529(6) .
C36 C38 1.530(7) .
C36 C39 1.513(7) .
C37 H37A 0.9600 .
C37 H37B 0.9600 .
C37 H37C 0.9600 .
C38 H38A 0.9600 .
C38 H38B 0.9600 .
C38 H38C 0.9600 .
C39 H39A 0.9600 .
C39 H39B 0.9600 .
C39 H39C 0.9600 .

loop_
_geom_torsion_atom_site_label_1
_geom_torsion_atom_site_label_2
_geom_torsion_atom_site_label_3
_geom_torsion_atom_site_label_4
_geom_torsion
_geom_torsion_site_symmetry_1
_geom_torsion_site_symmetry_2
_geom_torsion_site_symmetry_3
_geom_torsion_site_symmetry_4
Th1 C1 C2 C3 69.4(3) . . . .
Th1 C1 C5 C4 -70.1(3) . . . .
Th1 C1 C6 C7 174.1(3) . . . .
Th1 C1 C6 C8 55.0(5) . . . .
Th1 C1 C6 C9 -68.2(6) . . . .
Th1 C2 C3 C4 66.2(3) . . . .
Th1 C2 C3 C10 -133.1(5) . . . .
Th1 C3 C4 C5 70.2(3) . . . .
Th1 C3 C10 C11 56.8(6) . . . .
Th1 C3 C10 C12 174.4(3) . . . .
Th1 C3 C10 C13 -67.8(5) . . . .
Th1 C4 C5 C1 72.0(3) . . . .
Th1 C14 C15 C16 68.3(4) . . . .
Th1 C14 C18 C17 -69.2(4) . . . .
Th1 C14 C19 C20 -50.9(6) . . . .
Th1 C14 C19 C21 70.2(6) . . . .
Th1 C14 C19 C22 -170.2(4) . . . .
Th1 C15 C16 C17 66.8(4) . . . .
Th1 C15 C16 C23 -131.9(5) . . . .
Th1 C16 C17 C18 71.2(4) . . . .
Th1 C16 C23 C24 161.8(4) . . . .
Th1 C16 C23 C25 -79.9(6) . . . .
Th1 C16 C23 C26 44.1(6) . . . .
Th1 C17 C18 C14 72.3(4) . . . .
Th1 C27 C28 C29 68.3(3) . . . .
Th1 C27 C31 C30 -70.6(3) . . . .
Th1 C27 C32 C33 -58.6(6) . . . .
Th1 C27 C32 C34 65.1(6) . . . .
Th1 C27 C32 C35 -177.1(4) . . . .
Th1 C28 C29 C30 66.1(3) . . . .
Th1 C28 C29 C36 -132.6(4) . . . .
Th1 C29 C30 C31 70.0(3) . . . .
Th1 C29 C36 C37 175.9(4) . . . .
Th1 C29 C36 C38 -65.9(6) . . . .
Th1 C29 C36 C39 56.5(6) . . . .
Th1 C30 C31 C27 72.9(3) . . . .
C1 C2 C3 Th1 -69.1(3) . . . .
C1 C2 C3 C4 -2.9(5) . . . .
C1 C2 C3 C10 157.8(5) . . . .
C2 C1 C5 Th1 68.8(3) . . . .
C2 C1 C5 C4 -1.3(5) . . . .
C2 C1 C6 C7 71.4(6) . . . .
C2 C1 C6 C8 -47.7(6) . . . .
C2 C1 C6 C9 -170.9(5) . . . .
C2 C3 C4 Th1 -68.2(3) . . . .
C2 C3 C4 C5 2.0(5) . . . .
C2 C3 C10 C11 160.6(5) . . . .
C2 C3 C10 C12 -81.9(6) . . . .
C2 C3 C10 C13 36.0(7) . . . .
C3 C4 C5 Th1 -72.4(3) . . . .
C3 C4 C5 C1 -0.4(6) . . . .
C4 C3 C10 C11 -42.4(7) . . . .
C4 C3 C10 C12 75.1(5) . . . .
C4 C3 C10 C13 -167.0(4) . . . .
C5 C1 C2 Th1 -66.7(3) . . . .
C5 C1 C2 C3 2.6(5) . . . .
C5 C1 C6 C7 -87.2(5) . . . .
C5 C1 C6 C8 153.7(5) . . . .
C5 C1 C6 C9 30.5(7) . . . .
C6 C1 C2 Th1 131.2(5) . . . .
C6 C1 C2 C3 -159.4(5) . . . .
C6 C1 C5 Th1 -129.3(4) . . . .
C6 C1 C5 C4 160.6(4) . . . .
C10 C3 C4 Th1 131.1(4) . . . .
C10 C3 C4 C5 -158.7(4) . . . .
C14 C15 C16 Th1 -69.3(4) . . . .
C14 C15 C16 C17 -2.4(6) . . . .
C14 C15 C16 C23 158.8(5) . . . .
C15 C14 C18 Th1 67.9(4) . . . .
C15 C14 C18 C17 -1.3(6) . . . .
C15 C14 C19 C20 -154.2(5) . . . .
C15 C14 C19 C21 -33.1(8) . . . .
C15 C14 C19 C22 86.4(6) . . . .
C15 C16 C17 Th1 -69.6(4) . . . .
C15 C16 C17 C18 1.6(6) . . . .
C15 C16 C23 C24 -93.8(6) . . . .
C15 C16 C23 C25 24.5(8) . . . .
C15 C16 C23 C26 148.4(5) . . . .
C16 C17 C18 Th1 -72.5(4) . . . .
C16 C17 C18 C14 -0.2(7) . . . .
C17 C16 C23 C24 63.8(7) . . . .
C17 C16 C23 C25 -177.9(5) . . . .
C17 C16 C23 C26 -54.0(7) . . . .
C18 C14 C15 Th1 -65.9(4) . . . .
C18 C14 C15 C16 2.3(6) . . . .
C18 C14 C19 C20 48.8(8) . . . .
C18 C14 C19 C21 169.9(5) . . . .
C18 C14 C19 C22 -70.6(7) . . . .
C19 C14 C15 Th1 133.2(5) . . . .
C19 C14 C15 C16 -158.5(5) . . . .
C19 C14 C18 Th1 -131.5(6) . . . .
C19 C14 C18 C17 159.3(5) . . . .
C23 C16 C17 Th1 129.1(5) . . . .
C23 C16 C17 C18 -159.7(5) . . . .
C27 C28 C29 Th1 -68.0(3) . . . .
C27 C28 C29 C30 -1.9(5) . . . .
C27 C28 C29 C36 159.4(4) . . . .
C28 C27 C31 Th1 69.4(3) . . . .
C28 C27 C31 C30 -1.2(5) . . . .
C28 C27 C32 C33 -162.3(4) . . . .
C28 C27 C32 C34 -38.5(6) . . . .
C28 C27 C32 C35 79.3(5) . . . .
C28 C29 C30 Th1 -68.9(3) . . . .
C28 C29 C30 C31 1.1(5) . . . .
C28 C29 C36 C37 -79.9(5) . . . .
C28 C29 C36 C38 38.3(6) . . . .
C28 C29 C36 C39 160.7(4) . . . .
C29 C30 C31 Th1 -72.8(3) . . . .
C29 C30 C31 C27 0.0(5) . . . .
C30 C29 C36 C37 77.9(6) . . . .
C30 C29 C36 C38 -163.8(4) . . . .
C30 C29 C36 C39 -41.4(6) . . . .
C31 C27 C28 Th1 -66.4(3) . . . .
C31 C27 C28 C29 1.9(5) . . . .
C31 C27 C32 C33 39.4(6) . . . .
C31 C27 C32 C34 163.2(4) . . . .
C31 C27 C32 C35 -79.0(6) . . . .
C32 C27 C28 Th1 131.7(4) . . . .
C32 C27 C28 C29 -160.0(4) . . . .
C32 C27 C31 Th1 -129.0(4) . . . .
C32 C27 C31 C30 160.4(4) . . . .
C36 C29 C30 Th1 129.9(4) . . . .
C36 C29 C30 C31 -160.1(4) . . . .
